data_2209382
loop_
_publ_author_name
'Zhang, Guang-You'
'Wang, Xiang-Bo'
'Zhao, Jin-Yan'
'Wang, Wan-Hui'
'Yang, Xiao-Feng'

_publ_section_title
;
 The absolute configuration of a new aminoalkylphenol derived from
 (<i>R</i>)-(--)-2-phenylglycine
;
_journal_coeditor_code BH2013
_journal_issue 7
_journal_name_full 'Acta Crystallographica Section E'
_journal_page_first o3035
_journal_page_last o3037
_journal_paper_doi 10.1107/S1600536806022963
_journal_volume 62
_journal_year 2006
_chemical_formula_iupac 'C17 H22 N O2 +, Cl -, C4 H8 O2'
_chemical_formula_moiety 'C17 H22 N O2 +, Cl -, C4 H8 O2'
_chemical_formula_sum 'C21 H30 Cl N O4'
_chemical_formula_weight 395.91
_space_group_IT_number 4
_symmetry_cell_setting monoclinic
_symmetry_space_group_name_Hall 'P 2yb'
_symmetry_space_group_name_H-M 'P 1 21 1'
_atom_sites_solution_hydrogens geom
_atom_sites_solution_primary direct
_atom_sites_solution_secondary difmap
_cell_angle_alpha 90.00
_cell_angle_beta 103.07(2)
_cell_angle_gamma 90.00
_cell_formula_units_Z 2
_cell_length_a 12.043(2)
_cell_length_b 7.7441(16)
_cell_length_c 12.043(2)
_cell_measurement_reflns_used 2743
_cell_measurement_temperature 298(2)
_cell_measurement_theta_max 25.876
_cell_measurement_theta_min 2.719
_cell_volume 1094.1(4)
_computing_cell_refinement 'SAINT (Bruker, 1997)'
_computing_data_collection 'SMART (Bruker, 1997)'
_computing_data_reduction SAINT
_computing_molecular_graphics 'SHELXTL (Bruker, 2001)'
_computing_publication_material SHELXTL
_computing_structure_refinement 'SHELXL97 (Sheldrick, 1997)'
_computing_structure_solution 'SHELXS97 (Sheldrick, 1997)'
_diffrn_ambient_temperature 298(2)
_diffrn_measured_fraction_theta_full 0.998
_diffrn_measured_fraction_theta_max 0.998
_diffrn_measurement_device_type 'Bruker SMART'
_diffrn_measurement_method '\f and \w'
_diffrn_radiation_monochromator graphite
_diffrn_radiation_source 'fine-focus sealed tube'
_diffrn_radiation_type MoK\a
_diffrn_radiation_wavelength 0.71073
_diffrn_reflns_av_R_equivalents 0.0246
_diffrn_reflns_av_sigmaI/netI 0.0388
_diffrn_reflns_limit_h_max 10
_diffrn_reflns_limit_h_min -14
_diffrn_reflns_limit_k_max 9
_diffrn_reflns_limit_k_min -8
_diffrn_reflns_limit_l_max 14
_diffrn_reflns_limit_l_min -14
_diffrn_reflns_number 5629
_diffrn_reflns_theta_full 25.15
_diffrn_reflns_theta_max 25.15
_diffrn_reflns_theta_min 1.74
_diffrn_standards_decay_% 0
_diffrn_standards_interval_count 0
_diffrn_standards_interval_time 0
_diffrn_standards_number 0
_exptl_absorpt_coefficient_mu 0.199
_exptl_absorpt_correction_T_max 0.9765
_exptl_absorpt_correction_T_min 0.9071
_exptl_absorpt_correction_type multi-scan
_exptl_absorpt_process_details '(SADABS; Sheldrick, 1996)'
_exptl_crystal_colour colourless
_exptl_crystal_density_diffrn 1.202
_exptl_crystal_density_method 'not measured'
_exptl_crystal_description block
_exptl_crystal_F_000 424
_exptl_crystal_size_max 0.50
_exptl_crystal_size_mid 0.40
_exptl_crystal_size_min 0.12
_refine_diff_density_max 0.225
_refine_diff_density_min -0.225
_refine_ls_abs_structure_details 'Flack (1983), 1550 Friedel pairs'
_refine_ls_abs_structure_Flack 0.00(8)
_refine_ls_extinction_method none
_refine_ls_goodness_of_fit_ref 1.045
_refine_ls_hydrogen_treatment constr
_refine_ls_matrix_type full
_refine_ls_number_parameters 250
_refine_ls_number_reflns 3672
_refine_ls_number_restraints 168
_refine_ls_restrained_S_all 1.053
_refine_ls_R_factor_all 0.0539
_refine_ls_R_factor_gt 0.0523
_refine_ls_shift/su_max 0.001
_refine_ls_shift/su_mean 0.000
_refine_ls_structure_factor_coef Fsqd
_refine_ls_weighting_details 'calc w=1/[\s^2^(Fo^2^)+(0.0958P)^2^+0.1694P] where P=(Fo^2^+2Fc^2^)/3'
_refine_ls_weighting_scheme calc
_refine_ls_wR_factor_gt 0.1424
_refine_ls_wR_factor_ref 0.1444
_reflns_number_gt 3546
_reflns_number_total 3672
_reflns_threshold_expression I>2\s(I)
_cod_data_source_file bh2013.cif
_cod_data_source_block I
_cod_original_cell_volume 1094.2(4)
_cod_original_sg_symbol_H-M 'P 21'
_cod_database_code 2209382

loop_
_symmetry_equiv_pos_as_xyz
'x, y, z'
'-x, y+1/2, -z'

loop_
_atom_site_type_symbol
_atom_site_label
_atom_site_fract_x
_atom_site_fract_y
_atom_site_fract_z
_atom_site_U_iso_or_equiv
_atom_site_adp_type
_atom_site_calc_flag
_atom_site_refinement_flags
_atom_site_occupancy
C C1 0.2637(3) -0.0013(5) 0.7310(3) 0.0566(9) Uani d U 1
H H1 0.3309 -0.0010 0.7872 0.068 Uiso calc R 1
C C2 0.2609(4) -0.0814(6) 0.6285(4) 0.0757(12) Uani d U 1
H H2 0.3254 -0.1370 0.6159 0.091 Uiso calc R 1
C C3 0.1609(5) -0.0787(6) 0.5437(3) 0.0766(12) Uani d U 1
H H3A 0.1592 -0.1292 0.4732 0.092 Uiso calc R 1
C C4 0.0663(4) -0.0029(6) 0.5637(3) 0.0663(10) Uani d U 1
H H4A -0.0007 -0.0037 0.5074 0.080 Uiso calc R 1
C C5 0.0681(3) 0.0758(5) 0.6668(3) 0.0508(7) Uani d U 1
H H5 0.0023 0.1272 0.6795 0.061 Uiso calc R 1
C C6 0.1672(2) 0.0790(4) 0.7514(2) 0.0391(6) Uani d U 1
C C7 0.1726(2) 0.1551(4) 0.8672(2) 0.0372(6) Uani d U 1
H H7 0.2529 0.1721 0.9048 0.045 Uiso calc R 1
C C8 0.1193(3) 0.0372(4) 0.9420(3) 0.0497(8) Uani d U 1
H H8A 0.0407 0.0125 0.9049 0.060 Uiso calc R 1
H H8B 0.1607 -0.0711 0.9550 0.060 Uiso calc R 1
C C9 0.1625(2) 0.4678(4) 0.8003(2) 0.0335(6) Uani d U 1
H H9 0.1809 0.4181 0.7318 0.040 Uiso calc R 1
C C10 0.0717(2) 0.6066(4) 0.7627(3) 0.0452(7) Uani d U 1
H H10A 0.0520 0.6566 0.8286 0.068 Uiso calc R 1
H H10B 0.0051 0.5556 0.7149 0.068 Uiso calc R 1
H H10C 0.1009 0.6948 0.7210 0.068 Uiso calc R 1
C C11 0.2707(2) 0.5407(4) 0.8735(2) 0.0363(6) Uani d U 1
C C12 0.3636(2) 0.5700(4) 0.8266(3) 0.0426(7) Uani d U 1
H H12 0.3613 0.5303 0.7532 0.051 Uiso calc R 1
C C13 0.4603(3) 0.6567(5) 0.8852(3) 0.0540(8) Uani d U 1
C C14 0.5599(3) 0.6900(7) 0.8299(4) 0.0865(15) Uani d U 1
H H14A 0.5842 0.8079 0.8426 0.130 Uiso calc R 1
H H14B 0.5367 0.6687 0.7494 0.130 Uiso calc R 1
H H14C 0.6219 0.6145 0.8627 0.130 Uiso calc R 1
C C15 0.4619(3) 0.7109(5) 0.9941(3) 0.0596(9) Uani d U 1
H H15 0.5254 0.7700 1.0349 0.072 Uiso calc R 1
C C16 0.3719(3) 0.6800(5) 1.0446(3) 0.0571(9) Uani d U 1
H H16 0.3759 0.7161 1.1191 0.069 Uiso calc R 1
C C17 0.2761(2) 0.5958(4) 0.9850(2) 0.0414(7) Uani d U 1
C C18 0.2151(4) 0.3088(12) 0.3504(5) 0.115(2) Uani d U 1
H H18A 0.1362 0.3288 0.3492 0.172 Uiso calc R 1
H H18B 0.2253 0.1914 0.3293 0.172 Uiso calc R 1
H H18C 0.2389 0.3853 0.2975 0.172 Uiso calc R 1
C C19 0.2845(5) 0.3413(10) 0.4665(5) 0.112(2) Uani d U 1
C C20 0.4620(7) 0.3021(15) 0.5910(6) 0.158(3) Uani d DU 1
H H20A 0.4786 0.4246 0.6000 0.189 Uiso calc R 1
H H20B 0.4269 0.2651 0.6520 0.189 Uiso calc R 1
C C21 0.5616(7) 0.209(2) 0.5941(7) 0.215(6) Uani d DU 1
H H21A 0.5501 0.0908 0.6120 0.322 Uiso calc R 1
H H21B 0.6224 0.2572 0.6514 0.322 Uiso calc R 1
H H21C 0.5809 0.2160 0.5212 0.322 Uiso calc R 1
Cl Cl1 0.84321(5) 0.30827(11) 0.78328(5) 0.0458(2) Uani d . 1
N N1 0.11353(17) 0.3263(3) 0.86111(17) 0.0337(5) Uani d U 1
H H1A 0.1153 0.3618 0.9326 0.040 Uiso calc R 1
H H1B 0.0399 0.3114 0.8257 0.040 Uiso calc R 1
O O1 0.2635(5) 0.4201(8) 0.5468(4) 0.155(2) Uani d U 1
O O2 0.3851(3) 0.2682(8) 0.4793(3) 0.1270(16) Uani d U 1
O O3 0.1831(2) 0.5626(4) 1.02948(19) 0.0572(6) Uani d U 1
H H3 0.1828 0.6291 1.0824 0.086 Uiso calc R 1
O O4 0.1245(3) 0.1230(4) 1.0469(2) 0.0726(8) Uani d U 1
H H4 0.1428 0.0540 1.0995 0.109 Uiso calc R 1

loop_
_atom_site_aniso_label
_atom_site_aniso_U_11
_atom_site_aniso_U_22
_atom_site_aniso_U_33
_atom_site_aniso_U_12
_atom_site_aniso_U_13
_atom_site_aniso_U_23
C1 0.061(2) 0.051(2) 0.061(2) 0.0024(16) 0.0211(16) -0.0005(17)
C2 0.099(3) 0.062(3) 0.082(3) 0.011(2) 0.055(3) -0.008(2)
C3 0.126(4) 0.063(3) 0.052(2) -0.006(3) 0.044(2) -0.0100(19)
C4 0.089(3) 0.065(3) 0.0407(16) -0.003(2) 0.0072(17) -0.0080(17)
C5 0.0629(19) 0.0463(19) 0.0424(16) 0.0012(15) 0.0106(14) -0.0048(14)
C6 0.0529(16) 0.0249(14) 0.0412(14) 0.0020(12) 0.0144(12) 0.0007(12)
C7 0.0408(14) 0.0305(15) 0.0380(14) 0.0011(11) 0.0041(11) -0.0005(12)
C8 0.077(2) 0.0326(17) 0.0394(15) 0.0029(15) 0.0132(14) 0.0054(13)
C9 0.0376(13) 0.0302(15) 0.0328(13) -0.0041(11) 0.0083(11) 0.0011(11)
C10 0.0427(15) 0.0351(17) 0.0534(17) -0.0048(12) 0.0015(13) 0.0098(13)
C11 0.0391(13) 0.0255(14) 0.0435(14) -0.0005(11) 0.0077(11) -0.0037(12)
C12 0.0463(15) 0.0352(17) 0.0473(15) 0.0020(13) 0.0130(12) -0.0011(13)
C13 0.0355(15) 0.049(2) 0.076(2) 0.0001(13) 0.0098(14) -0.0015(17)
C14 0.053(2) 0.105(4) 0.107(3) -0.027(3) 0.028(2) -0.015(3)
C15 0.0406(17) 0.055(2) 0.077(2) -0.0034(15) 0.0009(16) -0.0108(19)
C16 0.0549(19) 0.062(2) 0.0498(18) -0.0013(17) 0.0010(14) -0.0197(16)
C17 0.0442(15) 0.0358(17) 0.0444(15) 0.0004(12) 0.0104(12) -0.0061(13)
C18 0.073(3) 0.143(5) 0.123(4) -0.002(4) 0.008(2) -0.040(5)
C19 0.099(3) 0.128(6) 0.113(4) -0.005(3) 0.036(3) -0.031(4)
C20 0.150(5) 0.205(8) 0.113(4) 0.000(6) 0.018(4) -0.062(6)
C21 0.111(5) 0.382(19) 0.135(6) 0.027(8) -0.006(4) -0.050(9)
Cl1 0.0459(4) 0.0519(4) 0.0398(3) -0.0060(3) 0.0103(2) 0.0042(3)
N1 0.0385(10) 0.0302(12) 0.0327(10) -0.0034(10) 0.0085(8) -0.0019(10)
O1 0.203(5) 0.154(5) 0.128(3) 0.003(4) 0.077(3) -0.049(3)
O2 0.081(2) 0.174(5) 0.119(3) 0.017(2) 0.0092(18) -0.036(3)
O3 0.0624(14) 0.0640(17) 0.0501(13) -0.0141(12) 0.0226(11) -0.0245(12)
O4 0.126(2) 0.0545(17) 0.0411(12) 0.0029(15) 0.0262(15) 0.0052(12)

loop_
_atom_type_symbol
_atom_type_description
_atom_type_scat_dispersion_real
_atom_type_scat_dispersion_imag
_atom_type_scat_source
C C 0.0033 0.0016 'International Tables Vol C Tables 4.2.6.8 and 6.1.1.4'
H H 0.0000 0.0000 'International Tables Vol C Tables 4.2.6.8 and 6.1.1.4'
N N 0.0061 0.0033 'International Tables Vol C Tables 4.2.6.8 and 6.1.1.4'
O O 0.0106 0.0060 'International Tables Vol C Tables 4.2.6.8 and 6.1.1.4'
Cl Cl 0.1484 0.1585 'International Tables Vol C Tables 4.2.6.8 and 6.1.1.4'

loop_
_geom_angle_atom_site_label_1
_geom_angle_atom_site_label_2
_geom_angle_atom_site_label_3
_geom_angle
_geom_angle_publ_flag
C2 C1 C6 120.6(3) ?
C2 C1 H1 119.7 ?
C6 C1 H1 119.7 ?
C1 C2 C3 119.6(4) ?
C1 C2 H2 120.2 ?
C3 C2 H2 120.2 ?
C4 C3 C2 120.0(3) ?
C4 C3 H3A 120.0 ?
C2 C3 H3A 120.0 ?
C3 C4 C5 120.8(4) ?
C3 C4 H4A 119.6 ?
C5 C4 H4A 119.6 ?
C4 C5 C6 120.4(3) ?
C4 C5 H5 119.8 ?
C6 C5 H5 119.8 ?
C5 C6 C1 118.7(3) ?
C5 C6 C7 122.7(3) ?
C1 C6 C7 118.5(3) ?
N1 C7 C6 112.4(2) yes
N1 C7 C8 107.5(2) yes
C6 C7 C8 112.2(2) yes
N1 C7 H7 108.2 ?
C6 C7 H7 108.2 ?
C8 C7 H7 108.2 ?
O4 C8 C7 107.9(3) yes
O4 C8 H8A 110.1 ?
C7 C8 H8A 110.1 ?
O4 C8 H8B 110.1 ?
C7 C8 H8B 110.1 ?
H8A C8 H8B 108.4 ?
C11 C9 N1 111.6(2) ?
C11 C9 C10 112.1(2) ?
N1 C9 C10 108.8(2) yes
C11 C9 H9 108.1 ?
N1 C9 H9 108.1 ?
C10 C9 H9 108.1 ?
C9 C10 H10A 109.5 ?
C9 C10 H10B 109.5 ?
H10A C10 H10B 109.5 ?
C9 C10 H10C 109.5 ?
H10A C10 H10C 109.5 ?
H10B C10 H10C 109.5 ?
C12 C11 C17 118.6(2) ?
C12 C11 C9 119.6(2) ?
C17 C11 C9 121.5(2) ?
C11 C12 C13 122.3(3) ?
C11 C12 H12 118.9 ?
C13 C12 H12 118.9 ?
C15 C13 C12 117.5(3) ?
C15 C13 C14 121.6(3) ?
C12 C13 C14 120.9(3) ?
C13 C14 H14A 109.5 ?
C13 C14 H14B 109.5 ?
H14A C14 H14B 109.5 ?
C13 C14 H14C 109.5 ?
H14A C14 H14C 109.5 ?
H14B C14 H14C 109.5 ?
C13 C15 C16 121.7(3) ?
C13 C15 H15 119.2 ?
C16 C15 H15 119.2 ?
C17 C16 C15 120.1(3) ?
C17 C16 H16 119.9 ?
C15 C16 H16 119.9 ?
O3 C17 C16 123.2(3) yes
O3 C17 C11 117.0(2) yes
C16 C17 C11 119.8(3) ?
C19 C18 H18A 109.5 ?
C19 C18 H18B 109.5 ?
H18A C18 H18B 109.5 ?
C19 C18 H18C 109.5 ?
H18A C18 H18C 109.5 ?
H18B C18 H18C 109.5 ?
O1 C19 O2 118.3(6) ?
O1 C19 C18 131.4(7) ?
O2 C19 C18 110.3(5) ?
C21 C20 O2 107.0(6) ?
C21 C20 H20A 110.3 ?
O2 C20 H20A 110.3 ?
C21 C20 H20B 110.3 ?
O2 C20 H20B 110.3 ?
H20A C20 H20B 108.6 ?
C20 C21 H21A 109.5 ?
C20 C21 H21B 109.5 ?
H21A C21 H21B 109.5 ?
C20 C21 H21C 109.5 ?
H21A C21 H21C 109.5 ?
H21B C21 H21C 109.5 ?
C7 N1 C9 115.7(2) ?
C7 N1 H1A 108.4 ?
C9 N1 H1A 108.4 ?
C7 N1 H1B 108.4 ?
C9 N1 H1B 108.4 ?
H1A N1 H1B 107.4 ?
C19 O2 C20 113.7(5) ?
C17 O3 H3 109.5 ?
C8 O4 H4 109.5 ?

loop_
_geom_bond_atom_site_label_1
_geom_bond_atom_site_label_2
_geom_bond_distance
_geom_bond_publ_flag
C1 C2 1.375(5) ?
C1 C6 1.388(5) ?
C1 H1 0.9300 ?
C2 C3 1.393(6) ?
C2 H2 0.9300 ?
C3 C4 1.351(6) ?
C3 H3A 0.9300 ?
C4 C5 1.378(5) ?
C4 H4A 0.9300 ?
C5 C6 1.383(4) ?
C5 H5 0.9300 ?
C6 C7 1.503(4) yes
C7 N1 1.499(4) yes
C7 C8 1.521(4) yes
C7 H7 0.9800 ?
C8 O4 1.416(4) ?
C8 H8A 0.9700 ?
C8 H8B 0.9700 ?
C9 C11 1.508(4) yes
C9 N1 1.510(3) yes
C9 C10 1.527(4) yes
C9 H9 0.9800 ?
C10 H10A 0.9600 ?
C10 H10B 0.9600 ?
C10 H10C 0.9600 ?
C11 C12 1.382(4) ?
C11 C17 1.396(4) ?
C12 C13 1.390(4) ?
C12 H12 0.9300 ?
C13 C15 1.374(5) ?
C13 C14 1.521(5) yes
C14 H14A 0.9600 ?
C14 H14B 0.9600 ?
C14 H14C 0.9600 ?
C15 C16 1.379(5) ?
C15 H15 0.9300 ?
C16 C17 1.378(4) ?
C16 H16 0.9300 ?
C17 O3 1.370(4) yes
C18 C19 1.479(7) ?
C18 H18A 0.9600 ?
C18 H18B 0.9600 ?
C18 H18C 0.9600 ?
C19 O1 1.217(7) ?
C19 O2 1.314(7) ?
C20 C21 1.391(8) ?
C20 O2 1.474(7) ?
C20 H20A 0.9700 ?
C20 H20B 0.9700 ?
C21 H21A 0.9600 ?
C21 H21B 0.9600 ?
C21 H21C 0.9600 ?
N1 H1A 0.9000 ?
N1 H1B 0.9000 ?
O3 H3 0.8200 ?
O4 H4 0.8200 ?

loop_
_geom_hbond_atom_site_label_D
_geom_hbond_atom_site_label_H
_geom_hbond_atom_site_label_A
_geom_hbond_site_symmetry_A
_geom_hbond_distance_DH
_geom_hbond_distance_HA
_geom_hbond_distance_DA
_geom_hbond_angle_DHA
N1 H1A O3 . 0.90 2.00 2.719(3) 135.5
N1 H1A O3 . 0.90 2.00 2.719(3) 135.5
N1 H1B Cl1 1_455 0.90 2.31 3.181(2) 163.4
O3 H3 Cl1 2_657 0.82 2.21 3.022(2) 172.3
O4 H4 Cl1 2_647 0.82 2.35 3.149(3) 164.0

loop_
_geom_torsion_atom_site_label_1
_geom_torsion_atom_site_label_2
_geom_torsion_atom_site_label_3
_geom_torsion_atom_site_label_4
_geom_torsion
C6 C1 C2 C3 1.3(6)
C1 C2 C3 C4 -2.2(7)
C2 C3 C4 C5 1.4(7)
C3 C4 C5 C6 0.3(6)
C4 C5 C6 C1 -1.2(5)
C4 C5 C6 C7 -176.9(3)
C2 C1 C6 C5 0.4(5)
C2 C1 C6 C7 176.3(3)
C5 C6 C7 N1 -45.3(4)
C1 C6 C7 N1 139.0(3)
C5 C6 C7 C8 76.1(4)
C1 C6 C7 C8 -99.7(3)
N1 C7 C8 O4 -53.6(3)
C6 C7 C8 O4 -177.7(3)
N1 C9 C11 C12 135.5(3)
C10 C9 C11 C12 -102.1(3)
N1 C9 C11 C17 -50.9(3)
C10 C9 C11 C17 71.4(3)
C17 C11 C12 C13 -2.0(4)
C9 C11 C12 C13 171.7(3)
C11 C12 C13 C15 1.2(5)
C11 C12 C13 C14 -178.7(4)
C12 C13 C15 C16 0.5(6)
C14 C13 C15 C16 -179.7(4)
C13 C15 C16 C17 -1.3(6)
C15 C16 C17 O3 -179.3(3)
C15 C16 C17 C11 0.4(5)
C12 C11 C17 O3 -179.1(3)
C9 C11 C17 O3 7.3(4)
C12 C11 C17 C16 1.2(5)
C9 C11 C17 C16 -172.4(3)
C6 C7 N1 C9 -62.0(3)
C8 C7 N1 C9 174.0(2)
C11 C9 N1 C7 -76.6(3)
C10 C9 N1 C7 159.2(2)
O1 C19 O2 C20 -3.2(11)
C18 C19 O2 C20 177.0(7)
C21 C20 O2 C19 176.7(9)

loop_
_cod_related_entry_id
_cod_related_entry_database
_cod_related_entry_code
1 ChemSpider 21179189
